data_7238370
loop_
_publ_author_name
'Ding, Yan'
'Meng, Jing-Xin'
'Chen, Wei-Lin'
'Wang, En-Bo'

_publ_section_title
;
 Controllable assembly of four new POM-based supramolecular compounds by
 altering the POM secondary building units from pseudo-Keggin to classical
 Keggin
;
_journal_issue 7
_journal_name_full CrystEngComm
_journal_page_first 2687
_journal_paper_doi 10.1039/c0ce00967a
_journal_volume 13
_journal_year 2011
_chemical_formula_sum 'C56 H61 Mn Mo8 N16 O44 P V6'
_chemical_formula_weight 2821.28
_space_group_IT_number 88
_space_group_name_Hall '-I 4ad'
_space_group_name_H-M_alt 'I 41/a :2'
_symmetry_cell_setting tetragonal
_symmetry_space_group_name_H-M 'I 41/a :2'
_atom_sites_solution_hydrogens geom
_atom_sites_solution_primary direct
_atom_sites_solution_secondary difmap
_audit_creation_method SHELXL-97
_cell_angle_alpha 90.00
_cell_angle_beta 90.00
_cell_angle_gamma 90.00
_cell_formula_units_Z 4
_cell_length_a 23.033(10)
_cell_length_b 23.033(10)
_cell_length_c 15.607(3)
_cell_measurement_reflns_used 30796
_cell_measurement_temperature 150(2)
_cell_measurement_theta_max 24.99
_cell_measurement_theta_min 3.15
_cell_volume 8280(5)
_computing_structure_refinement 'SHELXL-97 (Sheldrick, 1997)'
_computing_structure_solution 'SHELXS-97 (Sheldrick, 1990)'
_diffrn_ambient_temperature 150(2)
_diffrn_detector_area_resol_mean 0.01
_diffrn_measured_fraction_theta_full 0.998
_diffrn_measured_fraction_theta_max 0.998
_diffrn_measurement_device_type 'Rigaku R-AXIS RAPID IP'
_diffrn_measurement_method Oscillation
_diffrn_radiation_monochromator graphite
_diffrn_radiation_source 'Rotation anode'
_diffrn_radiation_type MoK\a
_diffrn_radiation_wavelength 0.71073
_diffrn_reflns_av_R_equivalents 0.1088
_diffrn_reflns_av_sigmaI/netI 0.0559
_diffrn_reflns_limit_h_max 27
_diffrn_reflns_limit_h_min -27
_diffrn_reflns_limit_k_max 27
_diffrn_reflns_limit_k_min -27
_diffrn_reflns_limit_l_max 18
_diffrn_reflns_limit_l_min -18
_diffrn_reflns_number 30796
_diffrn_reflns_theta_full 24.99
_diffrn_reflns_theta_max 24.99
_diffrn_reflns_theta_min 3.15
_diffrn_standards_decay_% none
_diffrn_standards_interval_count 0
_diffrn_standards_interval_time 0
_diffrn_standards_number 0
_exptl_absorpt_coefficient_mu 2.080
_exptl_absorpt_correction_T_max 0.660
_exptl_absorpt_correction_T_min 0.639
_exptl_absorpt_correction_type multi-scan
_exptl_absorpt_process_details 'ABSCOR by T.Higashi 8 March, 1995'
_exptl_crystal_colour black
_exptl_crystal_density_diffrn 2.263
_exptl_crystal_density_method 'not measured'
_exptl_crystal_description block
_exptl_crystal_F_000 5500
_exptl_crystal_size_max 0.22
_exptl_crystal_size_mid 0.21
_exptl_crystal_size_min 0.20
_refine_diff_density_max 2.319
_refine_diff_density_min -1.414
_refine_diff_density_rms 0.192
_refine_ls_extinction_method none
_refine_ls_goodness_of_fit_ref 1.070
_refine_ls_hydrogen_treatment constr
_refine_ls_matrix_type full
_refine_ls_number_parameters 303
_refine_ls_number_reflns 3646
_refine_ls_number_restraints 6
_refine_ls_restrained_S_all 1.071
_refine_ls_R_factor_all 0.0855
_refine_ls_R_factor_gt 0.0609
_refine_ls_shift/su_max 0.000
_refine_ls_shift/su_mean 0.000
_refine_ls_structure_factor_coef Fsqd
_refine_ls_weighting_details 'calc w=1/[\s^2^(Fo^2^)+(0.0956P)^2^+76.9581P] where P=(Fo^2^+2Fc^2^)/3'
_refine_ls_weighting_scheme calc
_refine_ls_wR_factor_gt 0.1631
_refine_ls_wR_factor_ref 0.1780
_reflns_number_gt 2624
_reflns_number_total 3646
_reflns_threshold_expression >2sigma(I)
_cod_data_source_file c0ce00967a.txt
_cod_data_source_block 34b
_cod_depositor_comments
;
The following automatic conversions were performed:

data item '_symmetry_cell_setting' value 'Tetragonal' was changed to
'tetragonal' in accordance with the
/home/saulius/struct/COD-crude-data/automatic-downloads/DataCite-retrospective/RSC/depositions/lib/dictionaries/cif_core.dic
dictionary named 'cif_core.dic' version 2.4.2 last updated on
2011-04-26.

Automatic conversion script
Id: cif_fix_values 6909 2019-04-08 15:41:33Z antanas 
;
_cod_original_sg_symbol_H-M 'I 41/a'
_cod_database_code 7238370

loop_
_symmetry_equiv_pos_as_xyz
'x, y, z'
'-y+3/4, x+1/4, z+1/4'
'-x+1/2, -y, z+1/2'
'y+3/4, -x+3/4, z+3/4'
'x+1/2, y+1/2, z+1/2'
'-y+5/4, x+3/4, z+3/4'
'-x+1, -y+1/2, z+1'
'y+5/4, -x+5/4, z+5/4'
'-x, -y, -z'
'y-3/4, -x-1/4, -z-1/4'
'x-1/2, y, -z-1/2'
'-y-3/4, x-3/4, -z-3/4'
'-x+1/2, -y+1/2, -z+1/2'
'y-1/4, -x+1/4, -z+1/4'
'x, y+1/2, -z'
'-y-1/4, x-1/4, -z-1/4'

loop_
_atom_site_label
_atom_site_type_symbol
_atom_site_fract_x
_atom_site_fract_y
_atom_site_fract_z
_atom_site_U_iso_or_equiv
_atom_site_adp_type
_atom_site_occupancy
_atom_site_symmetry_multiplicity
_atom_site_calc_flag
_atom_site_refinement_flags
Mo1 Mo -0.06421(4) -0.34464(3) 0.52569(5) 0.0240(3) Uani 1 1 d .
Mo2 Mo -0.10067(3) -0.19383(4) 0.52721(5) 0.0234(3) Uani 1 1 d .
V2 V -0.15198(6) -0.28614(6) 0.38010(9) 0.0134(3) Uani 1 1 d .
Mn1 Mn 0.0000 -0.2500 0.8750 0.0095(5) Uani 1 4 d S
V1 V 0.0000 -0.2500 0.62975(13) 0.0187(5) Uani 1 2 d S
P1 P 0.0000 -0.2500 0.3750 0.0190(10) Uani 1 4 d S
O1 O -0.0782(3) -0.3909(3) 0.6068(4) 0.0275(15) Uani 1 1 d .
O2 O -0.2187(3) -0.3031(3) 0.3603(4) 0.0300(16) Uani 1 1 d .
O3 O -0.1362(3) -0.1585(3) 0.6053(4) 0.0312(16) Uani 1 1 d .
O4 O -0.0530(3) -0.2635(3) 0.4311(4) 0.0237(14) Uani 1 1 d .
O5 O -0.1340(3) -0.3400(3) 0.4719(4) 0.0220(14) Uani 1 1 d .
O6 O -0.1592(3) -0.2300(3) 0.4720(4) 0.0251(14) Uani 1 1 d .
O7 O -0.0849(3) -0.1386(3) 0.4480(4) 0.0245(14) Uani 1 1 d .
O8 O -0.0793(3) -0.2687(2) 0.5913(4) 0.0187(13) Uani 1 1 d .
O9 O -0.0254(3) -0.3885(3) 0.4487(4) 0.0244(14) Uani 1 1 d .
O10 O 0.0000 -0.2500 0.7345(6) 0.027(2) Uani 1 2 d S
O11 O 0.0165(2) -0.3197(2) 0.5699(4) 0.0172(13) Uani 1 1 d .
N1 N 0.0468(4) -0.1684(4) 0.8778(5) 0.0307(19) Uani 1 1 d .
N2 N 0.0896(4) -0.0874(4) 0.8387(6) 0.032(2) Uani 1 1 d .
N3 N 0.3954(4) -0.0086(4) 0.8390(6) 0.032(2) Uani 1 1 d .
N4 N 0.4688(5) -0.0644(5) 0.8291(7) 0.057(3) Uani 1 1 d .
C1 C 0.1147(5) -0.0419(5) 0.7830(7) 0.040(3) Uani 1 1 d .
H1A H 0.0902 -0.0077 0.7848 0.048 Uiso 1 1 calc R
H1B H 0.1157 -0.0558 0.7243 0.048 Uiso 1 1 calc R
C2 C 0.4353(6) -0.0357(6) 0.8845(9) 0.058(4) Uani 1 1 d .
H2A H 0.4394 -0.0349 0.9438 0.070 Uiso 1 1 calc R
C3 C 0.4038(5) -0.0216(6) 0.7545(9) 0.051(3) Uani 1 1 d .
H3A H 0.3817 -0.0078 0.7089 0.061 Uiso 1 1 calc R
C4 C 0.4494(6) -0.0575(6) 0.7487(10) 0.062(4) Uani 1 1 d .
H4A H 0.4645 -0.0742 0.6993 0.074 Uiso 1 1 calc R
C5 C 0.1764(4) -0.0255(4) 0.8112(6) 0.029(2) Uani 1 1 d .
C6 C 0.2452(5) 0.0491(5) 0.8464(7) 0.035(3) Uani 1 1 d .
H6A H 0.2532 0.0881 0.8564 0.042 Uiso 1 1 calc R
C7 C 0.0751(6) -0.0826(6) 0.9239(8) 0.058(4) Uani 1 1 d .
H7A H 0.0817 -0.0507 0.9592 0.069 Uiso 1 1 calc R
C8 C 0.2752(5) -0.0481(5) 0.8349(8) 0.040(3) Uani 1 1 d .
H8A H 0.3042 -0.0761 0.8399 0.048 Uiso 1 1 calc R
C9 C 0.1888(5) 0.0314(4) 0.8286(7) 0.035(2) Uani 1 1 d .
H9A H 0.1590 0.0587 0.8284 0.042 Uiso 1 1 calc R
C10 C 0.2204(4) -0.0649(4) 0.8136(7) 0.035(3) Uani 1 1 d .
H10A H 0.2129 -0.1036 0.8007 0.042 Uiso 1 1 calc R
C11 C 0.0712(4) -0.1405(4) 0.8144(6) 0.029(2) Uani 1 1 d .
H11A H 0.0753 -0.1554 0.7594 0.035 Uiso 1 1 calc R
C12 C 0.0497(6) -0.1323(5) 0.9461(7) 0.043(3) Uani 1 1 d .
H12A H 0.0360 -0.1409 1.0006 0.052 Uiso 1 1 calc R
C13 C 0.2888(5) 0.0091(4) 0.8493(6) 0.031(2) Uani 1 1 d .
C14 C 0.3492(5) 0.0284(5) 0.8735(8) 0.044(3) Uani 1 1 d .
H14A H 0.3550 0.0677 0.8531 0.053 Uiso 1 1 calc R
H14B H 0.3522 0.0290 0.9355 0.053 Uiso 1 1 calc R
OW1 O -0.1923(9) -0.2939(10) 0.6769(14) 0.081(6) Uani 0.50 1 d PU

loop_
_atom_site_aniso_label
_atom_site_aniso_U_11
_atom_site_aniso_U_22
_atom_site_aniso_U_33
_atom_site_aniso_U_23
_atom_site_aniso_U_13
_atom_site_aniso_U_12
Mo1 0.0240(5) 0.0228(5) 0.0252(5) 0.0018(3) 0.0014(3) -0.0012(3)
Mo2 0.0213(4) 0.0239(5) 0.0248(5) -0.0002(3) 0.0012(3) 0.0036(3)
V2 0.0075(7) 0.0138(7) 0.0188(8) 0.0016(6) 0.0006(6) -0.0011(5)
Mn1 0.0090(7) 0.0090(7) 0.0106(12) 0.000 0.000 0.000
V1 0.0188(11) 0.0188(11) 0.0185(11) 0.000 0.000 0.0005(8)
P1 0.0193(14) 0.0193(14) 0.019(2) 0.000 0.000 0.000
O1 0.026(4) 0.028(4) 0.028(4) 0.006(3) 0.000(3) -0.001(3)
O2 0.018(3) 0.034(4) 0.038(4) -0.005(3) 0.001(3) -0.003(3)
O3 0.029(4) 0.035(4) 0.029(4) -0.005(3) 0.003(3) 0.011(3)
O4 0.021(3) 0.023(3) 0.027(4) 0.003(3) 0.003(3) 0.002(3)
O5 0.023(3) 0.016(3) 0.026(3) -0.001(3) -0.001(3) -0.001(2)
O6 0.026(3) 0.021(3) 0.029(4) -0.001(3) -0.009(3) 0.001(3)
O7 0.018(3) 0.022(3) 0.034(4) 0.007(3) -0.002(3) 0.004(3)
O8 0.019(3) 0.019(3) 0.018(3) 0.000(2) -0.002(2) -0.001(2)
O9 0.022(3) 0.019(3) 0.032(4) -0.004(3) 0.004(3) -0.001(3)
O10 0.025(5) 0.037(6) 0.019(5) 0.000 0.000 -0.002(4)
O11 0.015(3) 0.018(3) 0.018(3) 0.000(2) 0.000(2) 0.001(2)
N1 0.026(4) 0.036(5) 0.030(5) 0.000(4) 0.000(4) 0.001(4)
N2 0.035(5) 0.030(5) 0.031(5) -0.001(4) -0.006(4) -0.011(4)
N3 0.028(5) 0.027(5) 0.040(5) 0.008(4) -0.011(4) -0.011(4)
N4 0.050(6) 0.065(7) 0.056(7) 0.025(6) -0.006(6) 0.021(6)
C1 0.041(7) 0.046(7) 0.032(6) 0.011(5) -0.008(5) -0.008(5)
C2 0.062(9) 0.065(9) 0.048(8) 0.013(7) 0.011(7) -0.007(7)
C3 0.040(7) 0.052(8) 0.060(8) -0.011(6) -0.005(6) 0.013(6)
C4 0.037(7) 0.069(10) 0.079(10) -0.003(8) 0.005(7) 0.011(7)
C5 0.037(6) 0.029(5) 0.020(5) 0.004(4) 0.000(4) -0.007(4)
C6 0.036(6) 0.029(6) 0.040(6) -0.011(5) 0.011(5) -0.009(5)
C7 0.082(10) 0.063(9) 0.028(6) -0.014(6) 0.006(6) -0.032(8)
C8 0.034(6) 0.027(6) 0.059(8) 0.006(5) -0.001(6) 0.003(5)
C9 0.040(6) 0.023(5) 0.043(6) 0.003(5) 0.000(5) 0.006(4)
C10 0.033(6) 0.018(5) 0.054(7) -0.003(5) 0.000(5) -0.003(4)
C11 0.028(5) 0.036(6) 0.023(5) -0.002(4) -0.001(4) -0.003(4)
C12 0.064(8) 0.041(7) 0.024(6) -0.001(5) 0.004(5) -0.018(6)
C13 0.036(6) 0.028(5) 0.029(5) 0.002(4) 0.001(5) -0.005(4)
C14 0.043(7) 0.042(7) 0.049(7) -0.013(6) 0.010(6) -0.008(5)
OW1 0.074(9) 0.081(10) 0.089(10) -0.013(8) 0.012(8) -0.028(8)

loop_
_atom_type_symbol
_atom_type_description
_atom_type_scat_dispersion_real
_atom_type_scat_dispersion_imag
_atom_type_scat_source
C C 0.0033 0.0016 'International Tables Vol C Tables 4.2.6.8 and 6.1.1.4'
Mn Mn 0.3368 0.7283 'International Tables Vol C Tables 4.2.6.8 and 6.1.1.4'
Mo Mo -1.6832 0.6857 'International Tables Vol C Tables 4.2.6.8 and 6.1.1.4'
N N 0.0061 0.0033 'International Tables Vol C Tables 4.2.6.8 and 6.1.1.4'
O O 0.0106 0.0060 'International Tables Vol C Tables 4.2.6.8 and 6.1.1.4'
P P 0.1023 0.0942 'International Tables Vol C Tables 4.2.6.8 and 6.1.1.4'
V V 0.3005 0.5294 'International Tables Vol C Tables 4.2.6.8 and 6.1.1.4'
H H 0.0000 0.0000 'International Tables Vol C Tables 4.2.6.8 and 6.1.1.4'

loop_
_geom_angle_atom_site_label_1
_geom_angle_atom_site_label_2
_geom_angle_atom_site_label_3
_geom_angle
_geom_angle_site_symmetry_1
_geom_angle_site_symmetry_3
O1 Mo1 O9 103.9(3) . .
O1 Mo1 O5 102.4(3) . .
O9 Mo1 O5 99.4(3) . .
O1 Mo1 O8 97.5(3) . .
O9 Mo1 O8 152.9(3) . .
O5 Mo1 O8 91.7(3) . .
O1 Mo1 O11 95.6(3) . .
O9 Mo1 O11 86.1(3) . .
O5 Mo1 O11 159.2(2) . .
O8 Mo1 O11 75.5(2) . .
O1 Mo1 O4 167.5(3) . .
O9 Mo1 O4 88.4(3) . .
O5 Mo1 O4 76.4(2) . .
O8 Mo1 O4 70.2(2) . .
O11 Mo1 O4 83.8(2) . .
O1 Mo1 V1 98.2(2) . .
O9 Mo1 V1 120.4(2) . .
O5 Mo1 V1 128.60(19) . .
O8 Mo1 V1 38.76(16) . .
O11 Mo1 V1 36.71(16) . .
O4 Mo1 V1 73.89(16) . .
O3 Mo2 O6 101.9(3) . .
O3 Mo2 O7 104.7(3) . .
O6 Mo2 O7 98.5(3) . .
O3 Mo2 O8 99.8(3) . .
O6 Mo2 O8 91.4(3) . .
O7 Mo2 O8 151.0(3) . .
O3 Mo2 O11 98.6(3) . 7_444
O6 Mo2 O11 157.2(3) . 7_444
O7 Mo2 O11 85.8(3) . 7_444
O8 Mo2 O11 75.2(2) . 7_444
O3 Mo2 O4 168.0(3) . .
O6 Mo2 O4 75.0(3) . .
O7 Mo2 O4 87.2(3) . .
O8 Mo2 O4 69.0(2) . .
O11 Mo2 O4 82.9(2) 7_444 .
O3 Mo2 V1 101.1(2) . .
O6 Mo2 V1 127.8(2) . .
O7 Mo2 V1 119.70(19) . .
O8 Mo2 V1 38.62(16) . .
O11 Mo2 V1 36.63(16) 7_444 .
O4 Mo2 V1 73.03(15) . .
O2 V2 O7 101.6(3) . 16_556
O2 V2 O9 102.2(3) . 10_656
O7 V2 O9 86.9(3) 16_556 10_656
O2 V2 O6 102.8(3) . .
O7 V2 O6 155.4(3) 16_556 .
O9 V2 O6 89.7(3) 10_656 .
O2 V2 O5 100.9(3) . .
O7 V2 O5 89.5(3) 16_556 .
O9 V2 O5 156.9(3) 10_656 .
O6 V2 O5 84.2(3) . .
N1 Mn1 N1 177.7(4) . 7_444
N1 Mn1 N1 90.023(10) . 16_557
N1 Mn1 N1 90.023(10) 7_444 16_557
N1 Mn1 N1 90.023(10) . 10_657
N1 Mn1 N1 90.023(10) 7_444 10_657
N1 Mn1 N1 177.7(4) 16_557 10_657
N1 Mn1 O10 88.9(2) . 10_657
N1 Mn1 O10 88.9(2) 7_444 10_657
N1 Mn1 O10 91.1(2) 16_557 10_657
N1 Mn1 O10 91.1(2) 10_657 10_657
N1 Mn1 O10 91.1(2) . .
N1 Mn1 O10 91.1(2) 7_444 .
N1 Mn1 O10 88.9(2) 16_557 .
N1 Mn1 O10 88.9(2) 10_657 .
O10 Mn1 O10 180.000(1) 10_657 .
O10 V1 O11 119.52(18) . .
O10 V1 O11 119.52(18) . 7_444
O11 V1 O11 121.0(4) . 7_444
O10 V1 O8 107.75(18) . .
O11 V1 O8 81.5(2) . .
O11 V1 O8 81.3(2) 7_444 .
O10 V1 O8 107.75(18) . 7_444
O11 V1 O8 81.3(2) . 7_444
O11 V1 O8 81.5(2) 7_444 7_444
O8 V1 O8 144.5(4) . 7_444
O10 V1 Mo1 121.66(4) . .
O11 V1 Mo1 40.63(17) . .
O11 V1 Mo1 103.99(18) 7_444 .
O8 V1 Mo1 40.82(17) . .
O8 V1 Mo1 115.90(19) 7_444 .
O10 V1 Mo1 121.66(4) . 7_444
O11 V1 Mo1 103.99(18) . 7_444
O11 V1 Mo1 40.63(17) 7_444 7_444
O8 V1 Mo1 115.90(19) . 7_444
O8 V1 Mo1 40.82(17) 7_444 7_444
Mo1 V1 Mo1 116.69(8) . 7_444
O10 V1 Mo2 121.08(4) . .
O11 V1 Mo2 104.43(18) . .
O11 V1 Mo2 40.71(17) 7_444 .
O8 V1 Mo2 40.57(17) . .
O8 V1 Mo2 116.42(19) 7_444 .
Mo1 V1 Mo2 70.47(4) . .
Mo1 V1 Mo2 78.02(4) 7_444 .
O10 V1 Mo2 121.08(4) . 7_444
O11 V1 Mo2 40.71(17) . 7_444
O11 V1 Mo2 104.43(18) 7_444 7_444
O8 V1 Mo2 116.42(19) . 7_444
O8 V1 Mo2 40.57(17) 7_444 7_444
Mo1 V1 Mo2 78.02(4) . 7_444
Mo1 V1 Mo2 70.47(4) 7_444 7_444
Mo2 V1 Mo2 117.84(8) . 7_444
O4 P1 O4 109.0(2) 7_444 10_656
O4 P1 O4 110.4(5) 7_444 .
O4 P1 O4 109.0(2) 10_656 .
O4 P1 O4 109.0(2) 7_444 16_556
O4 P1 O4 110.4(5) 10_656 16_556
O4 P1 O4 109.0(2) . 16_556
P1 O4 Mo1 126.6(3) . .
P1 O4 Mo2 124.8(3) . .
Mo1 O4 Mo2 94.9(2) . .
Mo1 O5 V2 124.6(3) . .
Mo2 O6 V2 126.7(4) . .
Mo2 O7 V2 154.3(4) . 10_656
V1 O8 Mo2 100.8(3) . .
V1 O8 Mo1 100.4(3) . .
Mo2 O8 Mo1 120.8(3) . .
Mo1 O9 V2 152.9(4) . 16_556
V1 O10 Mn1 180.0 . .
V1 O11 Mo1 102.7(3) . .
V1 O11 Mo2 102.7(3) . 7_444
Mo1 O11 Mo2 140.9(3) . 7_444
C11 N1 C12 105.8(9) . .
C11 N1 Mn1 128.8(7) . .
C12 N1 Mn1 125.0(7) . .
C11 N2 C7 105.6(9) . .
C11 N2 C1 126.9(9) . .
C7 N2 C1 127.3(10) . .
C2 N3 C3 108.6(11) . .
C2 N3 C14 125.7(11) . .
C3 N3 C14 125.7(10) . .
C2 N4 C4 110.8(11) . .
N2 C1 C5 111.6(8) . .
N2 C1 H1A 109.3 . .
C5 C1 H1A 109.3 . .
N2 C1 H1B 109.3 . .
C5 C1 H1B 109.3 . .
H1A C1 H1B 108.0 . .
N3 C2 N4 106.8(12) . .
N3 C2 H2A 126.6 . .
N4 C2 H2A 126.6 . .
C4 C3 N3 108.1(12) . .
C4 C3 H3A 126.0 . .
N3 C3 H3A 126.0 . .
N4 C4 C3 105.7(13) . .
N4 C4 H4A 127.1 . .
C3 C4 H4A 127.1 . .
C10 C5 C9 118.5(10) . .
C10 C5 C1 122.1(9) . .
C9 C5 C1 119.2(10) . .
C13 C6 C9 119.8(10) . .
C13 C6 H6A 120.1 . .
C9 C6 H6A 120.1 . .
C12 C7 N2 106.8(11) . .
C12 C7 H7A 126.6 . .
N2 C7 H7A 126.6 . .
C10 C8 C13 121.6(10) . .
C10 C8 H8A 119.2 . .
C13 C8 H8A 119.2 . .
C5 C9 C6 121.1(10) . .
C5 C9 H9A 119.5 . .
C6 C9 H9A 119.5 . .
C5 C10 C8 120.5(10) . .
C5 C10 H10A 119.8 . .
C8 C10 H10A 119.8 . .
N1 C11 N2 111.7(9) . .
N1 C11 H11A 124.2 . .
N2 C11 H11A 124.2 . .
C7 C12 N1 110.2(10) . .
C7 C12 H12A 124.9 . .
N1 C12 H12A 124.9 . .
C6 C13 C8 118.5(10) . .
C6 C13 C14 119.2(10) . .
C8 C13 C14 122.2(10) . .
N3 C14 C13 114.0(9) . .
N3 C14 H14A 108.8 . .
C13 C14 H14A 108.8 . .
N3 C14 H14B 108.8 . .
C13 C14 H14B 108.8 . .
H14A C14 H14B 107.6 . .

loop_
_geom_bond_atom_site_label_1
_geom_bond_atom_site_label_2
_geom_bond_distance
_geom_bond_site_symmetry_2
Mo1 O1 1.686(6) .
Mo1 O9 1.806(6) .
Mo1 O5 1.817(6) .
Mo1 O8 2.057(6) .
Mo1 O11 2.065(6) .
Mo1 O4 2.395(6) .
Mo1 V1 3.0946(17) .
Mo2 O3 1.679(7) .
Mo2 O6 1.802(6) .
Mo2 O7 1.811(6) .
Mo2 O8 2.053(6) .
Mo2 O11 2.072(6) 7_444
Mo2 O4 2.457(6) .
Mo2 V1 3.1003(17) .
V2 O2 1.616(6) .
V2 O7 1.902(6) 16_556
V2 O9 1.902(6) 10_656
V2 O6 1.939(6) .
V2 O5 1.940(6) .
Mn1 N1 2.167(9) .
Mn1 N1 2.167(9) 7_444
Mn1 N1 2.167(9) 16_557
Mn1 N1 2.167(9) 10_657
Mn1 O10 2.193(9) 10_657
Mn1 O10 2.193(9) .
V1 O10 1.634(9) .
V1 O11 1.896(6) .
V1 O11 1.896(6) 7_444
V1 O8 1.970(6) .
V1 O8 1.970(6) 7_444
V1 Mo1 3.0946(17) 7_444
V1 Mo2 3.1003(17) 7_444
P1 O4 1.533(6) 7_444
P1 O4 1.533(6) 10_656
P1 O4 1.533(6) .
P1 O4 1.533(6) 16_556
O7 V2 1.902(6) 10_656
O9 V2 1.902(6) 16_556
O11 Mo2 2.072(6) 7_444
N1 C11 1.307(13) .
N1 C12 1.354(14) .
N2 C11 1.348(13) .
N2 C7 1.376(14) .
N2 C1 1.479(13) .
N3 C2 1.318(16) .
N3 C3 1.365(16) .
N3 C14 1.466(14) .
N4 C2 1.333(17) .
N4 C4 1.341(18) .
C1 C5 1.535(14) .
C1 H1A 0.9700 .
C1 H1B 0.9700 .
C2 H2A 0.9300 .
C3 C4 1.342(17) .
C3 H3A 0.9300 .
C4 H4A 0.9300 .
C5 C10 1.362(14) .
C5 C9 1.368(14) .
C6 C13 1.363(15) .
C6 C9 1.389(15) .
C6 H6A 0.9300 .
C7 C12 1.331(17) .
C7 H7A 0.9300 .
C8 C10 1.363(15) .
C8 C13 1.372(15) .
C8 H8A 0.9300 .
C9 H9A 0.9300 .
C10 H10A 0.9300 .
C11 H11A 0.9300 .
C12 H12A 0.9300 .
C13 C14 1.509(15) .
C14 H14A 0.9700 .
C14 H14B 0.9700 .
